data_9016682
loop_
_publ_author_name
'Soubeyroux, J.'
'Bououdina, M.'
'Fruchart, D.'
'Pontonnier, L.'

_publ_section_title
;
 Phase stability and neutron diffraction studies of Laves phases Zr (Cr1-x Mx)2
 with M =Mn,Fe,Co,Ni,Cu and 0 < x <0.2 and their hydrides
 _cod_database_code 1008680
;
_journal_name_full 'Journal of Alloys and Compounds'
_journal_page_first 48
_journal_page_last 54
_journal_volume 219
_journal_year 1995
_chemical_formula_sum 'Cr3.6 D4.92 Mn0.4 Zr2'
_space_group_IT_number 194
_symmetry_space_group_name_Hall '-P 6c 2c'
_symmetry_space_group_name_H-M 'P 63/m m c'
_cell_angle_alpha 90
_cell_angle_beta 90
_cell_angle_gamma 120
_cell_length_a 5.381
_cell_length_b 5.381
_cell_length_c 8.798
_cell_formula_units_Z 2
_cell_volume 220.618
_database_code_amcsd 0016566
_exptl_crystal_density_diffrn 6.044
_cod_duplicate_entry 1008680
_cod_original_formula_sum 'Zr2 (Cr3.6 Mn.4) D4.92'
_cod_database_code 9016682
_amcsd_formula_title 'Cr1.8 D2.46 Mn0.2 Zr'

loop_
_space_group_symop_operation_xyz
x,y,z
-x,-x+y,1/2+z
x,x-y,1/2-z
-x+y,-x,1/2-z
x-y,x,1/2+z
-y,-x,z
y,x,-z
y,-x+y,-z
-y,x-y,z
x-y,-y,1/2+z
-x+y,y,1/2-z
x,y,1/2-z
-x,-y,1/2+z
x,x-y,z
-x,-x+y,-z
x-y,x,-z
-x+y,-x,z
y,x,1/2+z
-y,-x,1/2-z
-y,x-y,1/2-z
y,-x+y,1/2+z
-x+y,y,z
x-y,-y,-z
-x,-y,-z

loop_
_atom_site_label
_atom_site_fract_x
_atom_site_fract_y
_atom_site_fract_z
_atom_site_occupancy
Zr1 0.33333 0.66667 0.43600 1.00000
Cr1 0.00000 0.00000 0.00000 0.90000
Mn1 0.00000 0.00000 0.00000 0.10000
Cr2 0.83900 0.67800 0.25000 0.90000
Mn2 0.83900 0.67800 0.25000 0.10000
D1 0.03320 0.31180 0.55600 0.19500
D2 0.45800 0.91600 0.63600 0.20000
D3 0.46500 0.93000 0.25000 0.46000

loop_
_cod_related_entry_id
_cod_related_entry_database
_cod_related_entry_code
1 AMCSD 0016566
